data_4074343
loop_
_publ_author_name
'Hull, Katherine L.'
'Noll, Bruce C.'
'Henderson, Kenneth W.'

_publ_section_title
;
 Structural Characterization and Dynamic Solution Behavior of the Disodio
 and Lithio&#x2212;Sodio Geminal Organodimetallics
 [{{Ph2P(Me3Si)N}2CNa2}2] and [{{Ph2P(Me3Si)N}2CLiNa}2]
;
_journal_issue 17
_journal_name_full Organometallics
_journal_page_first 4072
_journal_paper_doi 10.1021/om0605635
_journal_volume 25
_journal_year 2006
_chemical_compound_source synthesized
_chemical_formula_moiety 'C62 H76 Li2 N4 Na2 P4 Si4, 2(C6 H6)'
_chemical_formula_sum 'C74 H88 Li2 N4 Na2 P4 Si4'
_chemical_formula_weight 1329.58
_space_group_IT_number 2
_symmetry_cell_setting triclinic
_symmetry_Int_Tables_number 2
_symmetry_space_group_name_Hall '-P 1'
_symmetry_space_group_name_H-M 'P -1'
_atom_sites_solution_hydrogens geom
_atom_sites_solution_primary direct
_atom_sites_solution_secondary difmap
_audit_creation_method SHELXL-97
_cell_angle_alpha 91.530(3)
_cell_angle_beta 105.048(2)
_cell_angle_gamma 104.295(2)
_cell_formula_units_Z 2
_cell_length_a 14.5700(6)
_cell_length_b 14.5952(6)
_cell_length_c 18.6933(8)
_cell_measurement_reflns_used 9721
_cell_measurement_temperature 100(2)
_cell_measurement_theta_max 36.0895
_cell_measurement_theta_min 2.2671
_cell_volume 3702.4(3)
_computing_cell_refinement 'APEX2/SAINT (Bruker, 2004)'
_computing_data_collection 'APEX2 (Bruker, 2004)'
_computing_data_reduction 'SAINT/XPREP (Bruker, 2004; Sheldrick, 2003)'
_computing_molecular_graphics 'XP (Sheldrick, 1998)'
_computing_publication_material 'XCIF (Sheldrick, 2001)/enCIFer (CCDC, 2004)'
_computing_structure_refinement 'XL (Sheldrick, 2001)'
_computing_structure_solution 'XS (Sheldrick, 2001)'
_diffrn_ambient_temperature 100(2)
_diffrn_detector_area_resol_mean 8.33
_diffrn_measured_fraction_theta_full 0.996
_diffrn_measured_fraction_theta_max 0.996
_diffrn_measurement_device_type 'Bruker X8-ApexII CCD diffractometer'
_diffrn_measurement_method '\f and \w scans'
_diffrn_radiation_monochromator graphite
_diffrn_radiation_probe x-ray
_diffrn_radiation_type MoK\a
_diffrn_radiation_wavelength 0.71073
_diffrn_reflns_av_R_equivalents 0.0512
_diffrn_reflns_av_sigmaI/netI 0.0448
_diffrn_reflns_limit_h_max 24
_diffrn_reflns_limit_h_min -24
_diffrn_reflns_limit_k_max 24
_diffrn_reflns_limit_k_min -24
_diffrn_reflns_limit_l_max 31
_diffrn_reflns_limit_l_min -31
_diffrn_reflns_number 300720
_diffrn_reflns_theta_full 37.23
_diffrn_reflns_theta_max 37.23
_diffrn_reflns_theta_min 1.13
_diffrn_source 'fine-focus sealed tube'
_diffrn_source_type 'Siemens KFFMO2K-90'
_exptl_absorpt_coefficient_mu 0.222
_exptl_absorpt_correction_T_max 0.9539
_exptl_absorpt_correction_T_min 0.9377
_exptl_absorpt_correction_type multi-scan
_exptl_absorpt_process_details
;Blessing, R. H. (1995) Acta Cryst. A51, 33-38.

Sheldrick, G. M. (2005) SADABS. University of G\"ottingen, Germany.
;
_exptl_crystal_colour 'pale yellow'
_exptl_crystal_density_diffrn 1.193
_exptl_crystal_density_method 'not measured'
_exptl_crystal_description parallelepiped
_exptl_crystal_F_000 1408
_exptl_crystal_recrystallization_method 'cooling from hot benzene solution'
_exptl_crystal_size_max 0.29
_exptl_crystal_size_mid 0.28
_exptl_crystal_size_min 0.22
_refine_diff_density_max 0.863
_refine_diff_density_min -0.592
_refine_diff_density_rms 0.070
_refine_ls_extinction_method none
_refine_ls_goodness_of_fit_ref 1.057
_refine_ls_hydrogen_treatment constr
_refine_ls_matrix_type full
_refine_ls_number_parameters 823
_refine_ls_number_reflns 38148
_refine_ls_number_restraints 0
_refine_ls_restrained_S_all 1.057
_refine_ls_R_factor_all 0.0878
_refine_ls_R_factor_gt 0.0404
_refine_ls_shift/su_max 0.003
_refine_ls_shift/su_mean 0.000
_refine_ls_structure_factor_coef Fsqd
_refine_ls_weighting_details 'calc w=1/[\s^2^(Fo^2^)+(0.0426P)^2^+1.6369P] where P=(Fo^2^+2Fc^2^)/3'
_refine_ls_weighting_scheme calc
_refine_ls_wR_factor_gt 0.0929
_refine_ls_wR_factor_ref 0.1195
_reflns_number_gt 24855
_reflns_number_total 38148
_reflns_threshold_expression >2sigma(I)
_cod_data_source_file om0605635si20060627_102851.cif
_cod_data_source_block klh03_0m
_cod_database_code 4074343

loop_
_symmetry_equiv_pos_as_xyz
'x, y, z'
'-x, -y, -z'

loop_
_atom_site_label
_atom_site_type_symbol
_atom_site_fract_x
_atom_site_fract_y
_atom_site_fract_z
_atom_site_U_iso_or_equiv
_atom_site_adp_type
_atom_site_occupancy
_atom_site_symmetry_multiplicity
_atom_site_calc_flag
_atom_site_refinement_flags
Li1 Li 0.49297(14) 0.83160(16) 0.79373(11) 0.0184(4) Uani 1 1 d .
Li2 Li 0.47447(13) 0.67338(17) 0.69162(11) 0.0216(4) Uani 1 1 d .
Na1 Na 0.44878(4) 0.85118(4) 0.63434(3) 0.02746(11) Uani 1 1 d .
Na2 Na 0.52762(4) 0.65255(4) 0.85414(3) 0.02403(10) Uani 1 1 d .
N1 N 0.44334(6) 0.76845(7) 0.88213(5) 0.01526(15) Uani 1 1 d .
N2 N 0.35961(7) 0.68830(7) 0.59873(5) 0.01812(17) Uani 1 1 d .
N3 N 0.58406(7) 0.60942(7) 0.75030(5) 0.01736(16) Uani 1 1 d .
N4 N 0.55280(7) 0.95347(7) 0.74339(5) 0.01713(16) Uani 1 1 d .
P1 P 0.340519(18) 0.71217(2) 0.823414(14) 0.01293(5) Uani 1 1 d .
P2 P 0.287140(19) 0.68361(2) 0.651487(14) 0.01386(5) Uani 1 1 d .
P3 P 0.667688(19) 0.70849(2) 0.759788(14) 0.01431(5) Uani 1 1 d .
P4 P 0.647031(19) 0.91351(2) 0.745510(14) 0.01461(5) Uani 1 1 d .
Si1 Si 0.48172(2) 0.78885(2) 0.976468(16) 0.01701(6) Uani 1 1 d .
Si2 Si 0.35006(2) 0.67140(3) 0.506692(16) 0.02132(7) Uani 1 1 d .
Si3 Si 0.58829(2) 0.49424(2) 0.759287(18) 0.01999(6) Uani 1 1 d .
Si4 Si 0.51990(2) 1.05711(2) 0.733693(17) 0.01748(6) Uani 1 1 d .
C1 C 0.35953(7) 0.71496(8) 0.73879(5) 0.01480(17) Uani 1 1 d .
C2 C 0.24146(7) 0.76188(8) 0.83536(5) 0.01615(18) Uani 1 1 d .
C3 C 0.26181(9) 0.85893(9) 0.85509(6) 0.0209(2) Uani 1 1 d .
H3 H 0.3278 0.8970 0.8668 0.025 Uiso 1 1 calc R
C4 C 0.18665(10) 0.90070(11) 0.85793(7) 0.0287(3) Uani 1 1 d .
H4 H 0.2012 0.9672 0.8704 0.034 Uiso 1 1 calc R
C5 C 0.09062(10) 0.84534(12) 0.84261(8) 0.0362(3) Uani 1 1 d .
H5 H 0.0392 0.8736 0.8452 0.043 Uiso 1 1 calc R
C6 C 0.06974(9) 0.74893(12) 0.82357(9) 0.0348(3) Uani 1 1 d .
H6 H 0.0038 0.7108 0.8132 0.042 Uiso 1 1 calc R
C7 C 0.14447(8) 0.70717(10) 0.81946(7) 0.0238(2) Uani 1 1 d .
H7 H 0.1292 0.6409 0.8057 0.029 Uiso 1 1 calc R
C8 C 0.30373(7) 0.59044(8) 0.84959(6) 0.01670(18) Uani 1 1 d .
C9 C 0.26862(9) 0.56941(10) 0.91188(7) 0.0243(2) Uani 1 1 d .
H9 H 0.2596 0.6189 0.9412 0.029 Uiso 1 1 calc R
C10 C 0.24690(10) 0.47697(11) 0.93120(7) 0.0288(3) Uani 1 1 d .
H10 H 0.2237 0.4638 0.9738 0.035 Uiso 1 1 calc R
C11 C 0.25876(10) 0.40375(10) 0.88875(8) 0.0291(3) Uani 1 1 d .
H11 H 0.2432 0.3405 0.9019 0.035 Uiso 1 1 calc R
C12 C 0.29348(11) 0.42334(10) 0.82707(8) 0.0303(3) Uani 1 1 d .
H12 H 0.3021 0.3735 0.7979 0.036 Uiso 1 1 calc R
C13 C 0.31568(9) 0.51612(9) 0.80791(7) 0.0225(2) Uani 1 1 d .
H13 H 0.3395 0.5289 0.7655 0.027 Uiso 1 1 calc R
C14 C 0.58367(9) 0.90060(11) 1.00288(7) 0.0278(3) Uani 1 1 d .
H14A H 0.6364 0.8953 0.9807 0.042 Uiso 1 1 calc R
H14B H 0.6096 0.9107 1.0572 0.042 Uiso 1 1 calc R
H14C H 0.5585 0.9544 0.9846 0.042 Uiso 1 1 calc R
C15 C 0.38683(9) 0.80165(11) 1.02457(7) 0.0280(3) Uani 1 1 d .
H15A H 0.3684 0.8609 1.0131 0.042 Uiso 1 1 calc R
H15B H 0.4141 0.8030 1.0785 0.042 Uiso 1 1 calc R
H15C H 0.3284 0.7478 1.0073 0.042 Uiso 1 1 calc R
C16 C 0.53527(10) 0.69072(12) 1.01703(7) 0.0312(3) Uani 1 1 d .
H16A H 0.4857 0.6296 1.0012 0.047 Uiso 1 1 calc R
H16B H 0.5550 0.7015 1.0715 0.047 Uiso 1 1 calc R
H16C H 0.5929 0.6898 0.9995 0.047 Uiso 1 1 calc R
C17 C 0.19959(8) 0.56690(9) 0.63630(6) 0.01880(19) Uani 1 1 d .
C18 C 0.10869(9) 0.55260(10) 0.65215(7) 0.0245(2) Uani 1 1 d .
H18 H 0.0879 0.6057 0.6657 0.029 Uiso 1 1 calc R
C19 C 0.04857(11) 0.46141(12) 0.64828(8) 0.0345(3) Uani 1 1 d .
H19 H -0.0133 0.4526 0.6587 0.041 Uiso 1 1 calc R
C20 C 0.07854(14) 0.38336(12) 0.62933(8) 0.0412(4) Uani 1 1 d .
H20 H 0.0380 0.3210 0.6279 0.049 Uiso 1 1 calc R
C21 C 0.16763(14) 0.39647(11) 0.61244(8) 0.0382(3) Uani 1 1 d .
H21 H 0.1880 0.3430 0.5989 0.046 Uiso 1 1 calc R
C22 C 0.22729(11) 0.48735(10) 0.61527(7) 0.0270(2) Uani 1 1 d .
H22 H 0.2878 0.4957 0.6027 0.032 Uiso 1 1 calc R
C23 C 0.20495(8) 0.76094(8) 0.62133(5) 0.01612(18) Uani 1 1 d .
C24 C 0.22255(9) 0.84708(9) 0.66301(6) 0.0199(2) Uani 1 1 d .
H24 H 0.2764 0.8644 0.7066 0.024 Uiso 1 1 calc R
C25 C 0.16271(10) 0.90850(9) 0.64206(7) 0.0244(2) Uani 1 1 d .
H25 H 0.1752 0.9667 0.6715 0.029 Uiso 1 1 calc R
C26 C 0.08476(9) 0.88401(10) 0.57795(7) 0.0246(2) Uani 1 1 d .
H26 H 0.0441 0.9258 0.5630 0.030 Uiso 1 1 calc R
C27 C 0.06616(9) 0.79874(10) 0.53568(6) 0.0231(2) Uani 1 1 d .
H27 H 0.0128 0.7823 0.4917 0.028 Uiso 1 1 calc R
C28 C 0.12512(8) 0.73685(9) 0.55717(6) 0.0200(2) Uani 1 1 d .
H28 H 0.1112 0.6781 0.5282 0.024 Uiso 1 1 calc R
C29 C 0.39564(14) 0.78924(15) 0.47239(9) 0.0469(4) Uani 1 1 d .
H29A H 0.3564 0.8320 0.4809 0.070 Uiso 1 1 calc R
H29B H 0.3893 0.7802 0.4190 0.070 Uiso 1 1 calc R
H29C H 0.4650 0.8169 0.4993 0.070 Uiso 1 1 calc R
C30 C 0.22499(10) 0.61495(14) 0.44329(7) 0.0371(4) Uani 1 1 d .
H30A H 0.1931 0.5595 0.4647 0.056 Uiso 1 1 calc R
H30B H 0.2311 0.5949 0.3947 0.056 Uiso 1 1 calc R
H30C H 0.1852 0.6609 0.4372 0.056 Uiso 1 1 calc R
C31 C 0.43567(11) 0.59946(14) 0.49469(8) 0.0405(4) Uani 1 1 d .
H31A H 0.5038 0.6358 0.5180 0.061 Uiso 1 1 calc R
H31B H 0.4267 0.5844 0.4415 0.061 Uiso 1 1 calc R
H31C H 0.4214 0.5404 0.5183 0.061 Uiso 1 1 calc R
C32 C 0.61006(7) 0.79553(8) 0.74784(6) 0.01579(17) Uani 1 1 d .
C33 C 0.74216(8) 0.70167(9) 0.69596(6) 0.01836(19) Uani 1 1 d .
C34 C 0.69794(9) 0.64557(10) 0.62819(6) 0.0242(2) Uani 1 1 d .
H34 H 0.6321 0.6074 0.6183 0.029 Uiso 1 1 calc R
C35 C 0.74930(11) 0.64516(12) 0.57513(8) 0.0351(3) Uani 1 1 d .
H35 H 0.7183 0.6073 0.5290 0.042 Uiso 1 1 calc R
C36 C 0.84561(11) 0.69987(14) 0.58935(8) 0.0415(4) Uani 1 1 d .
H36 H 0.8809 0.6989 0.5532 0.050 Uiso 1 1 calc R
C37 C 0.89028(10) 0.75577(13) 0.65610(8) 0.0366(3) Uani 1 1 d .
H37 H 0.9563 0.7935 0.6659 0.044 Uiso 1 1 calc R
C38 C 0.83857(9) 0.75685(10) 0.70899(7) 0.0247(2) Uani 1 1 d .
H38 H 0.8696 0.7958 0.7546 0.030 Uiso 1 1 calc R
C39 C 0.75618(7) 0.72185(8) 0.85246(6) 0.01688(18) Uani 1 1 d .
C40 C 0.82947(9) 0.67313(10) 0.86978(7) 0.0240(2) Uani 1 1 d .
H40 H 0.8374 0.6333 0.8320 0.029 Uiso 1 1 calc R
C41 C 0.89094(9) 0.68252(11) 0.94186(7) 0.0292(3) Uani 1 1 d .
H41 H 0.9407 0.6494 0.9528 0.035 Uiso 1 1 calc R
C42 C 0.88016(9) 0.73984(11) 0.99774(7) 0.0276(3) Uani 1 1 d .
H42 H 0.9222 0.7459 1.0468 0.033 Uiso 1 1 calc R
C43 C 0.80770(9) 0.78824(10) 0.98157(6) 0.0253(2) Uani 1 1 d .
H43 H 0.7997 0.8275 1.0197 0.030 Uiso 1 1 calc R
C44 C 0.74639(8) 0.77928(9) 0.90927(6) 0.0196(2) Uani 1 1 d .
H44 H 0.6971 0.8130 0.8986 0.023 Uiso 1 1 calc R
C45 C 0.69471(8) 0.94833(9) 0.66553(6) 0.0208(2) Uani 1 1 d .
C46 C 0.67335(9) 0.88117(11) 0.60497(6) 0.0271(3) Uani 1 1 d .
H46 H 0.6364 0.8180 0.6063 0.032 Uiso 1 1 calc R
C47 C 0.70585(11) 0.90599(14) 0.54248(7) 0.0396(4) Uani 1 1 d .
H47 H 0.6908 0.8597 0.5015 0.047 Uiso 1 1 calc R
C48 C 0.75963(11) 0.99726(15) 0.53988(8) 0.0436(4) Uani 1 1 d .
H48 H 0.7815 1.0140 0.4972 0.052 Uiso 1 1 calc R
C49 C 0.78156(10) 1.06432(14) 0.59953(9) 0.0390(4) Uani 1 1 d .
H49 H 0.8188 1.1272 0.5978 0.047 Uiso 1 1 calc R
C50 C 0.74948(9) 1.04036(11) 0.66231(8) 0.0285(3) Uani 1 1 d .
H50 H 0.7650 1.0870 0.7031 0.034 Uiso 1 1 calc R
C51 C 0.75018(8) 0.97735(8) 0.82337(6) 0.01690(18) Uani 1 1 d .
C52 C 0.84782(8) 0.97759(9) 0.82743(6) 0.0211(2) Uani 1 1 d .
H52 H 0.8622 0.9493 0.7867 0.025 Uiso 1 1 calc R
C53 C 0.92345(9) 1.01895(10) 0.89052(7) 0.0258(2) Uani 1 1 d .
H53 H 0.9893 1.0188 0.8927 0.031 Uiso 1 1 calc R
C54 C 0.90349(9) 1.06046(10) 0.95029(7) 0.0268(2) Uani 1 1 d .
H54 H 0.9554 1.0881 0.9935 0.032 Uiso 1 1 calc R
C55 C 0.80762(9) 1.06164(10) 0.94689(7) 0.0254(2) Uani 1 1 d .
H55 H 0.7938 1.0906 0.9876 0.030 Uiso 1 1 calc R
C56 C 0.73165(8) 1.02034(9) 0.88367(6) 0.0201(2) Uani 1 1 d .
H56 H 0.6661 1.0215 0.8816 0.024 Uiso 1 1 calc R
C57 C 0.59032(14) 0.46596(13) 0.85717(9) 0.0389(3) Uani 1 1 d .
H57A H 0.6466 0.5105 0.8922 0.058 Uiso 1 1 calc R
H57B H 0.5962 0.4010 0.8630 0.058 Uiso 1 1 calc R
H57C H 0.5292 0.4716 0.8673 0.058 Uiso 1 1 calc R
C58 C 0.69391(10) 0.45831(10) 0.73789(8) 0.0289(3) Uani 1 1 d .
H58A H 0.7001 0.4783 0.6894 0.043 Uiso 1 1 calc R
H58B H 0.6820 0.3891 0.7367 0.043 Uiso 1 1 calc R
H58C H 0.7549 0.4887 0.7764 0.043 Uiso 1 1 calc R
C59 C 0.47264(10) 0.41457(11) 0.69618(9) 0.0316(3) Uani 1 1 d .
H59A H 0.4154 0.4269 0.7090 0.047 Uiso 1 1 calc R
H59B H 0.4728 0.3481 0.7021 0.047 Uiso 1 1 calc R
H59C H 0.4692 0.4270 0.6444 0.047 Uiso 1 1 calc R
C60 C 0.44434(11) 1.05713(11) 0.63552(7) 0.0328(3) Uani 1 1 d .
H60A H 0.4817 1.0464 0.6008 0.049 Uiso 1 1 calc R
H60B H 0.4289 1.1186 0.6291 0.049 Uiso 1 1 calc R
H60C H 0.3830 1.0064 0.6254 0.049 Uiso 1 1 calc R
C61 C 0.43782(10) 1.06293(10) 0.79498(8) 0.0272(2) Uani 1 1 d .
H61A H 0.3744 1.0158 0.7748 0.041 Uiso 1 1 calc R
H61B H 0.4272 1.1266 0.7969 0.041 Uiso 1 1 calc R
H61C H 0.4689 1.0494 0.8453 0.041 Uiso 1 1 calc R
C62 C 0.62005(10) 1.17021(10) 0.75607(8) 0.0288(3) Uani 1 1 d .
H62A H 0.6631 1.1714 0.8062 0.043 Uiso 1 1 calc R
H62B H 0.5910 1.2242 0.7539 0.043 Uiso 1 1 calc R
H62C H 0.6586 1.1743 0.7199 0.043 Uiso 1 1 calc R
C63 C 0.22428(14) 0.17339(13) 0.69632(14) 0.0522(5) Uani 1 1 d .
H63 H 0.2879 0.1978 0.6896 0.063 Uiso 1 1 calc R
C64 C 0.14236(14) 0.14423(13) 0.63442(12) 0.0461(4) Uani 1 1 d .
H64 H 0.1499 0.1488 0.5856 0.055 Uiso 1 1 calc R
C65 C 0.05065(13) 0.10885(12) 0.64486(11) 0.0421(4) Uani 1 1 d .
H65 H -0.0055 0.0883 0.6031 0.051 Uiso 1 1 calc R
C66 C 0.04031(13) 0.10321(14) 0.71585(12) 0.0479(4) Uani 1 1 d .
H66 H -0.0232 0.0790 0.7228 0.057 Uiso 1 1 calc R
C67 C 0.12125(15) 0.13229(15) 0.77708(12) 0.0513(5) Uani 1 1 d .
H67 H 0.1134 0.1284 0.8259 0.062 Uiso 1 1 calc R
C68 C 0.21318(14) 0.16691(14) 0.76694(13) 0.0509(5) Uani 1 1 d .
H68 H 0.2692 0.1864 0.8089 0.061 Uiso 1 1 calc R
C69 C 0.03909(13) 0.68064(14) 0.19030(9) 0.0414(4) Uani 1 1 d .
H69 H 0.0208 0.7137 0.2266 0.050 Uiso 1 1 calc R
C70 C 0.10749(12) 0.72932(13) 0.15597(9) 0.0401(3) Uani 1 1 d .
H70 H 0.1359 0.7956 0.1684 0.048 Uiso 1 1 calc R
C71 C 0.13394(12) 0.68102(14) 0.10378(10) 0.0428(4) Uani 1 1 d .
H71 H 0.1808 0.7141 0.0800 0.051 Uiso 1 1 calc R
C72 C 0.09259(14) 0.58443(14) 0.08578(10) 0.0454(4) Uani 1 1 d .
H72 H 0.1112 0.5512 0.0498 0.054 Uiso 1 1 calc R
C73 C 0.02413(14) 0.53632(14) 0.12014(10) 0.0436(4) Uani 1 1 d .
H73 H -0.0044 0.4700 0.1078 0.052 Uiso 1 1 calc R
C74 C -0.00267(13) 0.58438(14) 0.17210(9) 0.0407(4) Uani 1 1 d .
H74 H -0.0500 0.5514 0.1955 0.049 Uiso 1 1 calc R

loop_
_atom_site_aniso_label
_atom_site_aniso_U_11
_atom_site_aniso_U_22
_atom_site_aniso_U_33
_atom_site_aniso_U_23
_atom_site_aniso_U_13
_atom_site_aniso_U_12
Li1 0.0134(8) 0.0232(11) 0.0184(8) 0.0068(7) 0.0047(6) 0.0034(7)
Li2 0.0082(7) 0.0341(12) 0.0231(9) 0.0171(8) 0.0035(6) 0.0060(8)
Na1 0.0288(3) 0.0223(3) 0.0235(2) -0.00110(19) -0.00040(19) 0.0011(2)
Na2 0.0246(2) 0.0296(3) 0.0237(2) 0.00244(19) 0.01063(18) 0.0134(2)
N1 0.0126(3) 0.0198(5) 0.0127(3) 0.0008(3) 0.0030(3) 0.0038(3)
N2 0.0169(4) 0.0227(5) 0.0143(3) -0.0004(3) 0.0048(3) 0.0042(4)
N3 0.0152(4) 0.0160(4) 0.0213(4) 0.0012(3) 0.0068(3) 0.0029(3)
N4 0.0137(3) 0.0163(4) 0.0209(4) 0.0033(3) 0.0033(3) 0.0044(3)
P1 0.01095(10) 0.01520(13) 0.01299(9) 0.00141(8) 0.00365(8) 0.00372(9)
P2 0.01241(10) 0.01475(13) 0.01324(10) -0.00006(8) 0.00286(8) 0.00225(9)
P3 0.01169(10) 0.01709(13) 0.01471(10) 0.00113(9) 0.00451(8) 0.00389(9)
P4 0.01146(10) 0.01653(13) 0.01469(10) 0.00277(9) 0.00273(8) 0.00237(9)
Si1 0.01412(12) 0.02307(16) 0.01265(11) 0.00043(10) 0.00327(9) 0.00328(11)
Si2 0.01800(13) 0.0336(2) 0.01305(11) -0.00073(11) 0.00373(10) 0.00891(13)
Si3 0.02125(14) 0.01731(16) 0.02347(14) 0.00248(11) 0.00897(11) 0.00581(12)
Si4 0.01651(12) 0.01611(15) 0.01840(12) 0.00370(10) 0.00183(10) 0.00465(11)
C1 0.0126(4) 0.0179(5) 0.0129(3) 0.0002(3) 0.0032(3) 0.0028(4)
C2 0.0140(4) 0.0208(5) 0.0152(4) 0.0013(3) 0.0048(3) 0.0066(4)
C3 0.0203(5) 0.0227(6) 0.0205(4) 0.0010(4) 0.0041(4) 0.0093(4)
C4 0.0311(6) 0.0313(7) 0.0265(5) -0.0034(5) 0.0024(5) 0.0197(6)
C5 0.0251(6) 0.0497(10) 0.0374(7) -0.0077(6) 0.0026(5) 0.0240(6)
C6 0.0149(5) 0.0462(9) 0.0436(7) -0.0047(6) 0.0056(5) 0.0121(6)
C7 0.0144(4) 0.0275(7) 0.0294(5) -0.0019(5) 0.0054(4) 0.0062(4)
C8 0.0140(4) 0.0184(5) 0.0172(4) 0.0037(4) 0.0036(3) 0.0039(4)
C9 0.0272(5) 0.0239(6) 0.0210(5) 0.0034(4) 0.0100(4) 0.0019(5)
C10 0.0295(6) 0.0307(7) 0.0257(5) 0.0114(5) 0.0101(5) 0.0035(5)
C11 0.0283(6) 0.0244(7) 0.0367(6) 0.0153(5) 0.0104(5) 0.0081(5)
C12 0.0377(7) 0.0202(6) 0.0405(7) 0.0090(5) 0.0185(6) 0.0123(6)
C13 0.0261(5) 0.0198(6) 0.0262(5) 0.0061(4) 0.0118(4) 0.0089(5)
C14 0.0227(5) 0.0322(7) 0.0238(5) -0.0077(5) 0.0078(4) -0.0016(5)
C15 0.0220(5) 0.0402(8) 0.0198(5) -0.0069(5) 0.0089(4) 0.0022(5)
C16 0.0284(6) 0.0419(8) 0.0248(5) 0.0139(5) 0.0048(5) 0.0138(6)
C17 0.0185(4) 0.0179(5) 0.0158(4) 0.0002(4) 0.0013(3) 0.0008(4)
C18 0.0191(5) 0.0264(7) 0.0224(5) 0.0023(4) 0.0036(4) -0.0016(5)
C19 0.0279(6) 0.0353(8) 0.0277(6) 0.0018(5) 0.0043(5) -0.0112(6)
C20 0.0542(10) 0.0242(8) 0.0285(6) -0.0018(5) 0.0065(6) -0.0143(7)
C21 0.0584(10) 0.0191(7) 0.0315(6) -0.0026(5) 0.0107(6) 0.0025(7)
C22 0.0348(6) 0.0190(6) 0.0255(5) -0.0009(4) 0.0078(5) 0.0050(5)
C23 0.0152(4) 0.0178(5) 0.0153(4) 0.0025(3) 0.0041(3) 0.0041(4)
C24 0.0219(5) 0.0179(5) 0.0185(4) 0.0026(4) 0.0027(4) 0.0058(4)
C25 0.0305(6) 0.0189(6) 0.0244(5) 0.0043(4) 0.0053(4) 0.0098(5)
C26 0.0249(5) 0.0255(6) 0.0262(5) 0.0094(4) 0.0060(4) 0.0122(5)
C27 0.0191(5) 0.0295(7) 0.0200(4) 0.0057(4) 0.0021(4) 0.0081(5)
C28 0.0176(4) 0.0240(6) 0.0172(4) 0.0012(4) 0.0023(3) 0.0060(4)
C29 0.0489(9) 0.0591(12) 0.0286(7) 0.0222(7) 0.0084(6) 0.0070(9)
C30 0.0224(6) 0.0656(11) 0.0203(5) -0.0127(6) 0.0009(4) 0.0130(7)
C31 0.0302(7) 0.0659(12) 0.0273(6) -0.0150(6) 0.0023(5) 0.0241(7)
C32 0.0121(4) 0.0169(5) 0.0181(4) 0.0006(3) 0.0038(3) 0.0037(4)
C33 0.0153(4) 0.0239(6) 0.0177(4) 0.0014(4) 0.0068(3) 0.0061(4)
C34 0.0205(5) 0.0305(7) 0.0204(5) -0.0023(4) 0.0071(4) 0.0036(5)
C35 0.0332(7) 0.0478(9) 0.0233(5) -0.0077(6) 0.0139(5) 0.0036(6)
C36 0.0311(7) 0.0635(12) 0.0310(6) -0.0061(7) 0.0203(6) 0.0033(7)
C37 0.0217(6) 0.0556(10) 0.0318(6) -0.0022(6) 0.0154(5) 0.0011(6)
C38 0.0169(5) 0.0338(7) 0.0227(5) -0.0012(5) 0.0080(4) 0.0028(5)
C39 0.0138(4) 0.0195(5) 0.0168(4) 0.0031(4) 0.0040(3) 0.0035(4)
C40 0.0177(5) 0.0303(7) 0.0248(5) 0.0033(4) 0.0034(4) 0.0102(5)
C41 0.0184(5) 0.0376(8) 0.0301(6) 0.0088(5) 0.0001(4) 0.0109(5)
C42 0.0219(5) 0.0345(7) 0.0202(5) 0.0081(5) -0.0008(4) 0.0026(5)
C43 0.0273(6) 0.0292(7) 0.0162(4) 0.0027(4) 0.0030(4) 0.0045(5)
C44 0.0207(5) 0.0215(6) 0.0161(4) 0.0034(4) 0.0041(3) 0.0057(4)
C45 0.0150(4) 0.0305(6) 0.0180(4) 0.0090(4) 0.0047(3) 0.0069(4)
C46 0.0250(5) 0.0402(8) 0.0166(4) 0.0067(5) 0.0045(4) 0.0106(5)
C47 0.0359(7) 0.0694(12) 0.0174(5) 0.0110(6) 0.0092(5) 0.0184(8)
C48 0.0293(7) 0.0806(14) 0.0260(6) 0.0279(7) 0.0127(5) 0.0158(8)
C49 0.0222(6) 0.0570(11) 0.0379(7) 0.0299(7) 0.0103(5) 0.0056(6)
C50 0.0198(5) 0.0350(8) 0.0298(6) 0.0145(5) 0.0069(4) 0.0043(5)
C51 0.0137(4) 0.0159(5) 0.0182(4) 0.0036(3) 0.0016(3) 0.0014(4)
C52 0.0152(4) 0.0214(6) 0.0244(5) 0.0023(4) 0.0025(4) 0.0033(4)
C53 0.0157(5) 0.0260(7) 0.0306(6) 0.0043(5) -0.0007(4) 0.0036(4)
C54 0.0221(5) 0.0256(7) 0.0238(5) 0.0012(4) -0.0044(4) 0.0015(5)
C55 0.0256(5) 0.0261(7) 0.0197(5) -0.0001(4) 0.0010(4) 0.0038(5)
C56 0.0181(4) 0.0215(6) 0.0189(4) 0.0028(4) 0.0029(3) 0.0037(4)
C57 0.0530(9) 0.0390(9) 0.0333(7) 0.0162(6) 0.0193(7) 0.0189(8)
C58 0.0267(6) 0.0242(7) 0.0398(7) 0.0020(5) 0.0115(5) 0.0117(5)
C59 0.0256(6) 0.0228(7) 0.0444(7) -0.0058(5) 0.0096(5) 0.0039(5)
C60 0.0353(7) 0.0336(8) 0.0244(5) 0.0113(5) -0.0019(5) 0.0093(6)
C61 0.0243(5) 0.0258(7) 0.0327(6) -0.0013(5) 0.0094(5) 0.0072(5)
C62 0.0265(6) 0.0189(6) 0.0374(7) 0.0044(5) 0.0065(5) 0.0019(5)
C63 0.0348(8) 0.0258(9) 0.0988(16) 0.0100(9) 0.0209(9) 0.0101(7)
C64 0.0502(10) 0.0311(9) 0.0678(12) 0.0170(8) 0.0233(9) 0.0214(8)
C65 0.0371(8) 0.0327(9) 0.0566(10) 0.0111(7) 0.0057(7) 0.0164(7)
C66 0.0341(8) 0.0476(11) 0.0632(11) 0.0150(9) 0.0113(8) 0.0143(8)
C67 0.0481(10) 0.0521(12) 0.0549(11) 0.0093(9) 0.0080(8) 0.0215(9)
C68 0.0391(9) 0.0356(10) 0.0706(13) -0.0021(8) -0.0011(8) 0.0142(8)
C69 0.0429(8) 0.0473(10) 0.0328(7) 0.0007(7) 0.0040(6) 0.0165(8)
C70 0.0341(7) 0.0346(9) 0.0423(8) 0.0032(6) -0.0022(6) 0.0056(7)
C71 0.0299(7) 0.0500(11) 0.0449(8) 0.0103(7) 0.0082(6) 0.0056(7)
C72 0.0425(9) 0.0496(11) 0.0459(9) -0.0013(8) 0.0136(7) 0.0147(8)
C73 0.0436(9) 0.0355(9) 0.0463(9) 0.0025(7) 0.0080(7) 0.0054(7)
C74 0.0365(8) 0.0473(10) 0.0349(7) 0.0088(7) 0.0075(6) 0.0066(7)

loop_
_atom_type_symbol
_atom_type_description
_atom_type_scat_dispersion_real
_atom_type_scat_dispersion_imag
_atom_type_scat_source
C C 0.0033 0.0016 'International Tables Vol C Tables 4.2.6.8 and 6.1.1.4'
H H 0.0000 0.0000 'International Tables Vol C Tables 4.2.6.8 and 6.1.1.4'
N N 0.0061 0.0033 'International Tables Vol C Tables 4.2.6.8 and 6.1.1.4'
Na Na 0.0362 0.0249 'International Tables Vol C Tables 4.2.6.8 and 6.1.1.4'
Si Si 0.0817 0.0704 'International Tables Vol C Tables 4.2.6.8 and 6.1.1.4'
P P 0.1023 0.0942 'International Tables Vol C Tables 4.2.6.8 and 6.1.1.4'
Li Li -0.0003 0.0001 'International Tables Vol C Tables 4.2.6.8 and 6.1.1.4'

loop_
_geom_angle_atom_site_label_1
_geom_angle_atom_site_label_2
_geom_angle_atom_site_label_3
_geom_angle
N1 Li1 N4 151.27(12)
N1 Li1 C1 74.97(7)
N4 Li1 C1 125.64(9)
N1 Li1 C32 125.31(10)
N4 Li1 C32 73.62(7)
C1 Li1 C32 102.70(9)
N1 Li1 P4 146.66(9)
N4 Li1 P4 37.31(4)
C1 Li1 P4 130.17(9)
C32 Li1 P4 38.85(4)
N1 Li1 Li2 104.23(9)
N4 Li1 Li2 104.48(9)
C1 Li1 Li2 51.21(6)
C32 Li1 Li2 51.50(6)
P4 Li1 Li2 84.22(7)
N1 Li1 Na1 147.15(9)
N4 Li1 Na1 54.28(5)
C1 Li1 Na1 73.12(6)
C32 Li1 Na1 70.10(6)
P4 Li1 Na1 64.80(4)
Li2 Li1 Na1 60.25(6)
N1 Li1 Na2 54.08(5)
N4 Li1 Na2 144.56(9)
C1 Li1 Na2 72.92(7)
C32 Li1 Na2 72.68(6)
P4 Li1 Na2 107.26(6)
Li2 Li1 Na2 61.17(6)
Na1 Li1 Na2 121.37(7)
N3 Li2 N2 154.98(13)
N3 Li2 C1 125.13(10)
N2 Li2 C1 73.32(7)
N3 Li2 C32 73.66(7)
N2 Li2 C32 123.29(10)
C1 Li2 C32 100.06(10)
N3 Li2 P3 37.02(4)
N2 Li2 P3 149.07(9)
C1 Li2 P3 126.23(10)
C32 Li2 P3 38.38(4)
N3 Li2 Li1 102.97(9)
N2 Li2 Li1 102.03(9)
C1 Li2 Li1 49.69(7)
C32 Li2 Li1 50.37(7)
P3 Li2 Li1 81.44(7)
N3 Li2 Na1 141.95(10)
N2 Li2 Na1 54.10(5)
C1 Li2 Na1 72.75(7)
C32 Li2 Na1 69.91(7)
P3 Li2 Na1 104.96(7)
Li1 Li2 Na1 60.68(6)
N3 Li2 Na2 53.54(5)
N2 Li2 Na2 144.41(9)
C1 Li2 Na2 72.34(6)
C32 Li2 Na2 72.26(6)
P3 Li2 Na2 64.01(4)
Li1 Li2 Na2 61.21(6)
Na1 Li2 Na2 121.85(9)
N2 Na1 N4 139.82(4)
N2 Na1 Li2 46.27(5)
N4 Na1 Li2 96.67(5)
N2 Na1 Li1 94.55(5)
N4 Na1 Li1 46.05(5)
Li2 Na1 Li1 59.07(6)
N2 Na1 C32 91.38(4)
N4 Na1 C32 56.71(3)
Li2 Na1 C32 45.52(5)
Li1 Na1 C32 44.67(4)
N2 Na1 P2 31.84(2)
N4 Na1 P2 118.99(3)
Li2 Na1 P2 53.55(4)
Li1 Na1 P2 74.79(4)
C32 Na1 P2 94.21(3)
N2 Na1 C1 55.35(3)
N4 Na1 C1 88.36(3)
Li2 Na1 C1 44.30(4)
Li1 Na1 C1 43.21(5)
C32 Na1 C1 69.64(3)
P2 Na1 C1 31.61(2)
N3 Na2 N1 136.13(4)
N3 Na2 Li2 44.85(5)
N1 Na2 Li2 93.47(5)
N3 Na2 Li1 92.97(5)
N1 Na2 Li1 44.60(4)
Li2 Na2 Li1 57.62(6)
N3 Na2 P1 118.90(3)
N1 Na2 P1 32.78(2)
Li2 Na2 P1 74.99(4)
Li1 Na2 P1 52.93(4)
N3 Na2 P3 32.35(3)
N1 Na2 P3 117.77(3)
Li2 Na2 P3 53.24(4)
Li1 Na2 P3 74.51(4)
P1 Na2 P3 120.942(19)
P1 N1 Si1 133.79(6)
P1 N1 Li1 89.75(7)
Si1 N1 Li1 134.88(8)
P1 N1 Na2 92.42(4)
Si1 N1 Na2 103.94(4)
Li1 N1 Na2 81.32(6)
P2 N2 Si2 137.99(6)
P2 N2 Li2 90.20(7)
Si2 N2 Li2 128.65(8)
P2 N2 Na1 96.66(5)
Si2 N2 Na1 104.76(5)
Li2 N2 Na1 79.63(7)
P3 N3 Si3 133.40(6)
P3 N3 Li2 90.71(7)
Si3 N3 Li2 133.47(9)
P3 N3 Na2 94.36(5)
Si3 N3 Na2 104.63(5)
Li2 N3 Na2 81.61(7)
P4 N4 Si4 139.05(6)
P4 N4 Li1 89.24(7)
Si4 N4 Li1 129.39(7)
P4 N4 Na1 94.30(5)
Si4 N4 Na1 104.50(4)
Li1 N4 Na1 79.68(7)
N1 P1 C1 106.95(5)
N1 P1 C2 109.76(5)
C1 P1 C2 115.91(5)
N1 P1 C8 108.71(5)
C1 P1 C8 112.85(5)
C2 P1 C8 102.49(5)
N1 P1 Na2 54.80(3)
C1 P1 Na2 79.81(4)
C2 P1 Na2 162.07(4)
C8 P1 Na2 77.20(3)
N2 P2 C1 106.54(5)
N2 P2 C17 110.11(5)
C1 P2 C17 115.26(5)
N2 P2 C23 110.27(5)
C1 P2 C23 113.03(5)
C17 P2 C23 101.63(5)
N2 P2 Na1 51.50(4)
C1 P2 Na1 76.79(4)
C17 P2 Na1 161.44(4)
C23 P2 Na1 85.07(4)
N3 P3 C32 107.25(5)
N3 P3 C33 109.48(5)
C32 P3 C33 114.91(5)
N3 P3 C39 108.92(5)
C32 P3 C39 112.65(5)
C33 P3 C39 103.50(5)
N3 P3 Li2 52.27(6)
C32 P3 Li2 58.18(6)
C33 P3 Li2 113.44(6)
C39 P3 Li2 142.31(5)
N3 P3 Na2 53.29(3)
C32 P3 Na2 79.10(4)
C33 P3 Na2 161.79(4)
C39 P3 Na2 79.84(3)
Li2 P3 Na2 62.74(4)
N4 P4 C32 106.45(5)
N4 P4 C51 109.13(5)
C32 P4 C51 115.79(5)
N4 P4 C45 110.30(5)
C32 P4 C45 113.65(6)
C51 P4 C45 101.47(5)
N4 P4 Li1 53.45(6)
C32 P4 Li1 57.63(6)
C51 P4 Li1 110.40(6)
C45 P4 Li1 147.49(6)
N1 Si1 C14 108.74(5)
N1 Si1 C15 116.66(5)
C14 Si1 C15 107.05(6)
N1 Si1 C16 109.77(6)
C14 Si1 C16 106.50(7)
C15 Si1 C16 107.63(7)
N2 Si2 C31 108.61(6)
N2 Si2 C30 117.32(6)
C31 Si2 C30 108.75(7)
N2 Si2 C29 108.96(7)
C31 Si2 C29 105.76(9)
C30 Si2 C29 106.85(8)
N3 Si3 C59 108.50(6)
N3 Si3 C58 117.53(6)
C59 Si3 C58 106.90(6)
N3 Si3 C57 109.55(6)
C59 Si3 C57 107.14(8)
C58 Si3 C57 106.75(7)
N4 Si4 C62 117.94(6)
N4 Si4 C61 108.18(6)
C62 Si4 C61 107.03(7)
N4 Si4 C60 109.54(6)
C62 Si4 C60 107.06(7)
C61 Si4 C60 106.52(7)
P1 C1 P2 134.79(6)
P1 C1 Li1 84.51(6)
P2 C1 Li1 135.16(8)
P1 C1 Li2 132.64(7)
P2 C1 Li2 83.81(6)
Li1 C1 Li2 79.10(8)
P1 C1 Na1 142.52(6)
P2 C1 Na1 71.60(4)
Li1 C1 Na1 63.67(6)
Li2 C1 Na1 62.95(6)
C7 C2 C3 118.69(10)
C7 C2 P1 121.93(9)
C3 C2 P1 119.17(8)
C4 C3 C2 120.75(12)
C4 C3 H3 119.6
C2 C3 H3 119.6
C5 C4 C3 119.96(13)
C5 C4 H4 120.0
C3 C4 H4 120.0
C6 C5 C4 119.75(11)
C6 C5 H5 120.1
C4 C5 H5 120.1
C5 C6 C7 120.45(13)
C5 C6 H6 119.8
C7 C6 H6 119.8
C6 C7 C2 120.39(13)
C6 C7 H7 119.8
C2 C7 H7 119.8
C13 C8 C9 118.06(11)
C13 C8 P1 118.74(8)
C9 C8 P1 123.12(9)
C10 C9 C8 120.64(12)
C10 C9 H9 119.7
C8 C9 H9 119.7
C11 C10 C9 120.48(12)
C11 C10 H10 119.8
C9 C10 H10 119.8
C12 C11 C10 119.60(13)
C12 C11 H11 120.2
C10 C11 H11 120.2
C11 C12 C13 119.90(13)
C11 C12 H12 120.0
C13 C12 H12 120.0
C8 C13 C12 121.31(11)
C8 C13 H13 119.3
C12 C13 H13 119.3
Si1 C14 H14A 109.5
Si1 C14 H14B 109.5
H14A C14 H14B 109.5
Si1 C14 H14C 109.5
H14A C14 H14C 109.5
H14B C14 H14C 109.5
Si1 C15 H15A 109.5
Si1 C15 H15B 109.5
H15A C15 H15B 109.5
Si1 C15 H15C 109.5
H15A C15 H15C 109.5
H15B C15 H15C 109.5
Si1 C16 H16A 109.5
Si1 C16 H16B 109.5
H16A C16 H16B 109.5
Si1 C16 H16C 109.5
H16A C16 H16C 109.5
H16B C16 H16C 109.5
C22 C17 C18 118.29(12)
C22 C17 P2 119.42(9)
C18 C17 P2 121.98(10)
C19 C18 C17 120.59(13)
C19 C18 H18 119.7
C17 C18 H18 119.7
C20 C19 C18 120.25(14)
C20 C19 H19 119.9
C18 C19 H19 119.9
C21 C20 C19 119.80(15)
C21 C20 H20 120.1
C19 C20 H20 120.1
C20 C21 C22 120.16(15)
C20 C21 H21 119.9
C22 C21 H21 119.9
C21 C22 C17 120.88(14)
C21 C22 H22 119.6
C17 C22 H22 119.6
C24 C23 C28 118.41(10)
C24 C23 P2 119.20(8)
C28 C23 P2 122.39(9)
C23 C24 C25 121.32(11)
C23 C24 H24 119.3
C25 C24 H24 119.3
C26 C25 C24 119.48(12)
C26 C25 H25 120.3
C24 C25 H25 120.3
C27 C26 C25 120.06(11)
C27 C26 H26 120.0
C25 C26 H26 120.0
C26 C27 C28 120.43(11)
C26 C27 H27 119.8
C28 C27 H27 119.8
C27 C28 C23 120.29(11)
C27 C28 H28 119.9
C23 C28 H28 119.9
Si2 C29 H29A 109.5
Si2 C29 H29B 109.5
H29A C29 H29B 109.5
Si2 C29 H29C 109.5
H29A C29 H29C 109.5
H29B C29 H29C 109.5
Si2 C30 H30A 109.5
Si2 C30 H30B 109.5
H30A C30 H30B 109.5
Si2 C30 H30C 109.5
H30A C30 H30C 109.5
H30B C30 H30C 109.5
Si2 C31 H31A 109.5
Si2 C31 H31B 109.5
H31A C31 H31B 109.5
Si2 C31 H31C 109.5
H31A C31 H31C 109.5
H31B C31 H31C 109.5
P3 C32 P4 134.33(6)
P3 C32 Li1 133.66(8)
P4 C32 Li1 83.52(7)
P3 C32 Li2 83.44(7)
P4 C32 Li2 137.52(7)
Li1 C32 Li2 78.13(8)
P3 C32 Na1 139.65(5)
P4 C32 Na1 72.97(4)
Li1 C32 Na1 65.24(5)
Li2 C32 Na1 64.57(5)
C38 C33 C34 118.46(10)
C38 C33 P3 122.53(9)
C34 C33 P3 118.73(9)
C35 C34 C33 120.60(12)
C35 C34 H34 119.7
C33 C34 H34 119.7
C36 C35 C34 120.16(13)
C36 C35 H35 119.9
C34 C35 H35 119.9
C37 C36 C35 119.89(12)
C37 C36 H36 120.1
C35 C36 H36 120.1
C36 C37 C38 119.97(13)
C36 C37 H37 120.0
C38 C37 H37 120.0
C33 C38 C37 120.92(12)
C33 C38 H38 119.5
C37 C38 H38 119.5
C44 C39 C40 118.16(10)
C44 C39 P3 118.45(8)
C40 C39 P3 123.30(9)
C41 C40 C39 120.59(12)
C41 C40 H40 119.7
C39 C40 H40 119.7
C42 C41 C40 120.52(11)
C42 C41 H41 119.7
C40 C41 H41 119.7
C43 C42 C41 119.59(11)
C43 C42 H42 120.2
C41 C42 H42 120.2
C42 C43 C44 119.94(12)
C42 C43 H43 120.0
C44 C43 H43 120.0
C39 C44 C43 121.19(11)
C39 C44 H44 119.4
C43 C44 H44 119.4
C50 C45 C46 118.62(11)
C50 C45 P4 122.33(10)
C46 C45 P4 119.03(10)
C47 C46 C45 120.50(15)
C47 C46 H46 119.8
C45 C46 H46 119.8
C48 C47 C46 120.32(15)
C48 C47 H47 119.8
C46 C47 H47 119.8
C47 C48 C49 119.77(13)
C47 C48 H48 120.1
C49 C48 H48 120.1
C48 C49 C50 120.44(16)
C48 C49 H49 119.8
C50 C49 H49 119.8
C49 C50 C45 120.35(15)
C49 C50 H50 119.8
C45 C50 H50 119.8
C56 C51 C52 118.35(10)
C56 C51 P4 119.60(8)
C52 C51 P4 121.82(9)
C53 C52 C51 120.44(11)
C53 C52 H52 119.8
C51 C52 H52 119.8
C54 C53 C52 120.41(11)
C54 C53 H53 119.8
C52 C53 H53 119.8
C53 C54 C55 119.88(11)
C53 C54 H54 120.1
C55 C54 H54 120.1
C54 C55 C56 119.84(12)
C54 C55 H55 120.1
C56 C55 H55 120.1
C55 C56 C51 121.08(11)
C55 C56 H56 119.5
C51 C56 H56 119.5
Si3 C57 H57A 109.5
Si3 C57 H57B 109.5
H57A C57 H57B 109.5
Si3 C57 H57C 109.5
H57A C57 H57C 109.5
H57B C57 H57C 109.5
Si3 C58 H58A 109.5
Si3 C58 H58B 109.5
H58A C58 H58B 109.5
Si3 C58 H58C 109.5
H58A C58 H58C 109.5
H58B C58 H58C 109.5
Si3 C59 H59A 109.5
Si3 C59 H59B 109.5
H59A C59 H59B 109.5
Si3 C59 H59C 109.5
H59A C59 H59C 109.5
H59B C59 H59C 109.5
Si4 C60 H60A 109.5
Si4 C60 H60B 109.5
H60A C60 H60B 109.5
Si4 C60 H60C 109.5
H60A C60 H60C 109.5
H60B C60 H60C 109.5
Si4 C61 H61A 109.5
Si4 C61 H61B 109.5
H61A C61 H61B 109.5
Si4 C61 H61C 109.5
H61A C61 H61C 109.5
H61B C61 H61C 109.5
Si4 C62 H62A 109.5
Si4 C62 H62B 109.5
H62A C62 H62B 109.5
Si4 C62 H62C 109.5
H62A C62 H62C 109.5
H62B C62 H62C 109.5
C68 C63 C64 120.25(18)
C68 C63 H63 119.9
C64 C63 H63 119.9
C65 C64 C63 119.37(19)
C65 C64 H64 120.3
C63 C64 H64 120.3
C64 C65 C66 119.89(18)
C64 C65 H65 120.1
C66 C65 H65 120.1
C65 C66 C67 120.76(18)
C65 C66 H66 119.6
C67 C66 H66 119.6
C68 C67 C66 119.6(2)
C68 C67 H67 120.2
C66 C67 H67 120.2
C63 C68 C67 120.16(19)
C63 C68 H68 119.9
C67 C68 H68 119.9
C74 C69 C70 120.33(17)
C74 C69 H69 119.8
C70 C69 H69 119.8
C71 C70 C69 119.53(17)
C71 C70 H70 120.2
C69 C70 H70 120.2
C70 C71 C72 120.22(17)
C70 C71 H71 119.9
C72 C71 H71 119.9
C73 C72 C71 119.93(17)
C73 C72 H72 120.0
C71 C72 H72 120.0
C74 C73 C72 120.00(18)
C74 C73 H73 120.0
C72 C73 H73 120.0
C73 C74 C69 119.98(17)
C73 C74 H74 120.0
C69 C74 H74 120.0

loop_
_geom_bond_atom_site_label_1
_geom_bond_atom_site_label_2
_geom_bond_distance
Li1 N1 2.116(2)
Li1 N4 2.135(2)
Li1 C1 2.229(2)
Li1 C32 2.259(2)
Li1 P4 2.6576(19)
Li1 Li2 2.870(3)
Li1 Na1 2.9178(19)
Li1 Na2 2.979(2)
Li2 N3 2.123(2)
Li2 N2 2.134(2)
Li2 C1 2.278(2)
Li2 C32 2.295(2)
Li2 P3 2.6836(18)
Li2 Na1 2.905(2)
Li2 Na2 2.978(2)
Na1 N2 2.3925(12)
Na1 N4 2.4078(11)
Na1 C1 3.1152(12)
Na1 C32 3.0214(11)
Na1 P2 3.0364(6)
Na2 N3 2.4207(10)
Na2 N1 2.4403(10)
Na2 C1 3.1530(11)
Na2 C32 3.1575(12)
Na2 P1 2.9838(5)
Na2 P3 3.0109(6)
N1 P1 1.6168(9)
N1 Si1 1.6997(9)
N2 P2 1.6127(9)
N2 Si2 1.6960(9)
N3 P3 1.6159(10)
N3 Si3 1.7084(10)
N4 P4 1.6109(9)
N4 Si4 1.6965(10)
P1 C1 1.6752(10)
P1 C2 1.8263(10)
P1 C8 1.8427(12)
P2 C1 1.6772(10)
P2 C17 1.8228(12)
P2 C23 1.8375(10)
P3 C32 1.6773(11)
P3 C33 1.8249(10)
P3 C39 1.8437(10)
P4 C32 1.6778(12)
P4 C51 1.8291(11)
P4 C45 1.8389(11)
Si1 C14 1.8682(14)
Si1 C15 1.8758(12)
Si1 C16 1.8809(14)
Si2 C31 1.8677(14)
Si2 C30 1.8680(14)
Si2 C29 1.8779(18)
Si3 C59 1.8735(15)
Si3 C58 1.8736(13)
Si3 C57 1.8808(14)
Si4 C62 1.8670(14)
Si4 C61 1.8726(13)
Si4 C60 1.8792(13)
C2 C7 1.3910(16)
C2 C3 1.3922(17)
C3 C4 1.3899(16)
C3 H3 0.9500
C4 C5 1.383(2)
C4 H4 0.9500
C5 C6 1.380(2)
C5 H5 0.9500
C6 C7 1.3897(17)
C6 H6 0.9500
C7 H7 0.9500
C8 C13 1.3902(16)
C8 C9 1.4008(15)
C9 C10 1.3876(19)
C9 H9 0.9500
C10 C11 1.385(2)
C10 H10 0.9500
C11 C12 1.3841(19)
C11 H11 0.9500
C12 C13 1.3916(18)
C12 H12 0.9500
C13 H13 0.9500
C14 H14A 0.9800
C14 H14B 0.9800
C14 H14C 0.9800
C15 H15A 0.9800
C15 H15B 0.9800
C15 H15C 0.9800
C16 H16A 0.9800
C16 H16B 0.9800
C16 H16C 0.9800
C17 C22 1.3981(17)
C17 C18 1.3986(16)
C18 C19 1.389(2)
C18 H18 0.9500
C19 C20 1.385(3)
C19 H19 0.9500
C20 C21 1.384(3)
C20 H20 0.9500
C21 C22 1.386(2)
C21 H21 0.9500
C22 H22 0.9500
C23 C24 1.3922(16)
C23 C28 1.4022(15)
C24 C25 1.3944(16)
C24 H24 0.9500
C25 C26 1.3871(18)
C25 H25 0.9500
C26 C27 1.3844(19)
C26 H26 0.9500
C27 C28 1.3923(16)
C27 H27 0.9500
C28 H28 0.9500
C29 H29A 0.9800
C29 H29B 0.9800
C29 H29C 0.9800
C30 H30A 0.9800
C30 H30B 0.9800
C30 H30C 0.9800
C31 H31A 0.9800
C31 H31B 0.9800
C31 H31C 0.9800
C33 C38 1.3908(16)
C33 C34 1.3966(16)
C34 C35 1.3897(17)
C34 H34 0.9500
C35 C36 1.385(2)
C35 H35 0.9500
C36 C37 1.381(2)
C36 H36 0.9500
C37 C38 1.3918(17)
C37 H37 0.9500
C38 H38 0.9500
C39 C44 1.3932(15)
C39 C40 1.3995(15)
C40 C41 1.3926(17)
C40 H40 0.9500
C41 C42 1.385(2)
C41 H41 0.9500
C42 C43 1.3851(19)
C42 H42 0.9500
C43 C44 1.3956(15)
C43 H43 0.9500
C44 H44 0.9500
C45 C50 1.3945(19)
C45 C46 1.3952(18)
C46 C47 1.3947(18)
C46 H46 0.9500
C47 C48 1.378(3)
C47 H47 0.9500
C48 C49 1.380(3)
C48 H48 0.9500
C49 C50 1.3944(18)
C49 H49 0.9500
C50 H50 0.9500
C51 C56 1.3931(16)
C51 C52 1.4040(15)
C52 C53 1.3886(17)
C52 H52 0.9500
C53 C54 1.3856(19)
C53 H53 0.9500
C54 C55 1.3862(18)
C54 H54 0.9500
C55 C56 1.3923(16)
C55 H55 0.9500
C56 H56 0.9500
C57 H57A 0.9800
C57 H57B 0.9800
C57 H57C 0.9800
C58 H58A 0.9800
C58 H58B 0.9800
C58 H58C 0.9800
C59 H59A 0.9800
C59 H59B 0.9800
C59 H59C 0.9800
C60 H60A 0.9800
C60 H60B 0.9800
C60 H60C 0.9800
C61 H61A 0.9800
C61 H61B 0.9800
C61 H61C 0.9800
C62 H62A 0.9800
C62 H62B 0.9800
C62 H62C 0.9800
C63 C68 1.374(3)
C63 C64 1.396(3)
C63 H63 0.9500
C64 C65 1.375(3)
C64 H64 0.9500
C65 C66 1.376(3)
C65 H65 0.9500
C66 C67 1.381(3)
C66 H66 0.9500
C67 C68 1.374(3)
C67 H67 0.9500
C68 H68 0.9500
C69 C74 1.380(3)
C69 C70 1.384(3)
C69 H69 0.9500
C70 C71 1.375(3)
C70 H70 0.9500
C71 C72 1.383(3)
C71 H71 0.9500
C72 C73 1.383(3)
C72 H72 0.9500
C73 C74 1.372(3)
C73 H73 0.9500
C74 H74 0.9500
